data_7214970
loop_
_publ_author_name
'Tan, Yu-Hui'
'Wu, Jin-Ji'
'Zhou, Hai-Yun'
'Yang, Li-Fei'
'Ye, Bao-Hui'

_publ_section_title
;
 Anion and pH induced spontaneous resolution of \D- and \L-[M(H2Biim)3]SO4
 (M = Ru2+, Co2+, Ni2+, Mn2+, Fe2+, and Zn2+) enantiomers
;
_journal_issue 23
_journal_name_full CrystEngComm
_journal_page_first 8117
_journal_paper_doi 10.1039/c2ce26334c
_journal_volume 14
_journal_year 2012
_chemical_formula_sum 'C18 H18 Mn N12 O4 S'
_chemical_formula_weight 553.44
_chemical_name_systematic
;
?
;
_space_group_IT_number 80
_symmetry_space_group_name_Hall 'I 4bw'
_symmetry_space_group_name_H-M 'I 41'
_atom_sites_solution_hydrogens geom
_atom_sites_solution_primary direct
_atom_sites_solution_secondary difmap
_audit_creation_method SHELXL-97
_cell_angle_alpha 90.00
_cell_angle_beta 90.00
_cell_angle_gamma 90.00
_cell_formula_units_Z 4
_cell_length_a 12.8656(6)
_cell_length_b 12.8656(6)
_cell_length_c 14.5185(13)
_cell_measurement_temperature 273(2)
_cell_volume 2403.2(3)
_computing_structure_refinement 'SHELXL-97 (Sheldrick, 1997)'
_computing_structure_solution 'SHELXS-97 (Sheldrick, 1990)'
_diffrn_ambient_temperature 273(2)
_diffrn_measured_fraction_theta_full 0.979
_diffrn_measured_fraction_theta_max 0.979
_diffrn_radiation_monochromator graphite
_diffrn_radiation_source 'fine-focus sealed tube'
_diffrn_radiation_type MoK\a
_diffrn_radiation_wavelength 0.71073
_diffrn_reflns_av_R_equivalents 0.0323
_diffrn_reflns_av_sigmaI/netI 0.0334
_diffrn_reflns_limit_h_max 15
_diffrn_reflns_limit_h_min -15
_diffrn_reflns_limit_k_max 14
_diffrn_reflns_limit_k_min -15
_diffrn_reflns_limit_l_max 7
_diffrn_reflns_limit_l_min -17
_diffrn_reflns_number 4678
_diffrn_reflns_theta_full 25.95
_diffrn_reflns_theta_max 25.95
_diffrn_reflns_theta_min 2.12
_exptl_absorpt_coefficient_mu 0.688
_exptl_absorpt_correction_T_max 0.9344
_exptl_absorpt_correction_T_min 0.8746
_exptl_absorpt_correction_type multi-scan
_exptl_crystal_density_diffrn 1.530
_exptl_crystal_density_method 'not measured'
_exptl_crystal_F_000 1132
_exptl_crystal_size_max 0.20
_exptl_crystal_size_mid 0.10
_exptl_crystal_size_min 0.10
_refine_diff_density_max 0.209
_refine_diff_density_min -0.227
_refine_diff_density_rms 0.049
_refine_ls_abs_structure_details 'Flack H D (1983), Acta Cryst. A39, 876-881'
_refine_ls_abs_structure_Flack 0.04(3)
_refine_ls_extinction_method none
_refine_ls_goodness_of_fit_ref 1.050
_refine_ls_hydrogen_treatment constr
_refine_ls_matrix_type full
_refine_ls_number_parameters 164
_refine_ls_number_reflns 1547
_refine_ls_number_restraints 1
_refine_ls_restrained_S_all 1.049
_refine_ls_R_factor_all 0.0385
_refine_ls_R_factor_gt 0.0350
_refine_ls_shift/su_max 0.000
_refine_ls_shift/su_mean 0.000
_refine_ls_structure_factor_coef Fsqd
_refine_ls_weighting_details 'calc w=1/[\s^2^(Fo^2^)+(0.0486P)^2^+1.0126P] where P=(Fo^2^+2Fc^2^)/3'
_refine_ls_weighting_scheme calc
_refine_ls_wR_factor_gt 0.0880
_refine_ls_wR_factor_ref 0.0899
_reflns_number_gt 1415
_reflns_number_total 1547
_reflns_threshold_expression >2sigma(I)
_cod_data_source_file c2ce26334c.txt
_cod_data_source_block L-4
_cod_original_sg_symbol_H-M I4(1)
_cod_database_code 7214970

loop_
_symmetry_equiv_pos_as_xyz
'x, y, z'
'-x+1/2, -y+1/2, z+1/2'
'-y, x+1/2, z+1/4'
'y+1/2, -x, z+3/4'
'x+1/2, y+1/2, z+1/2'
'-x+1, -y+1, z+1'
'-y+1/2, x+1, z+3/4'
'y+1, -x+1/2, z+5/4'

loop_
_atom_site_label
_atom_site_type_symbol
_atom_site_fract_x
_atom_site_fract_y
_atom_site_fract_z
_atom_site_U_iso_or_equiv
_atom_site_adp_type
_atom_site_occupancy
_atom_site_symmetry_multiplicity
_atom_site_calc_flag
_atom_site_refinement_flags
C1 C 0.3105(3) 0.8109(3) 0.2094(3) 0.0603(12) Uani 1 1 d .
H1 H 0.2626 0.8408 0.1672 0.072 Uiso 1 1 calc R
C2 C 0.3011(3) 0.7151(4) 0.2478(3) 0.0536(10) Uani 1 1 d .
H2 H 0.2472 0.6661 0.2371 0.064 Uiso 1 1 calc R
C3 C 0.4402(3) 0.7895(3) 0.2995(3) 0.0403(8) Uani 1 1 d .
C4 C 0.5371(3) 0.8154(3) 0.3465(3) 0.0379(8) Uani 1 1 d .
C5 C 0.6731(3) 0.8228(3) 0.4355(3) 0.0488(10) Uani 1 1 d .
H5 H 0.7231 0.8069 0.4815 0.059 Uiso 1 1 calc R
C6 C 0.6739(3) 0.9055(3) 0.3781(3) 0.0452(9) Uani 1 1 d .
H6 H 0.7262 0.9577 0.3766 0.054 Uiso 1 1 calc R
C7 C 0.3017(3) 1.0676(3) 0.0726(3) 0.0546(11) Uani 1 1 d .
H7 H 0.2490 1.0873 0.1150 0.066 Uiso 1 1 calc R
C8 C 0.2889(3) 1.0637(3) -0.0202(3) 0.0559(11) Uani 1 1 d .
H8 H 0.2280 1.0799 -0.0543 0.067 Uiso 1 1 calc R
C9 C 0.4478(3) 1.0186(3) 0.0171(3) 0.0443(9) Uani 1 1 d .
Mn1 Mn 0.5000 1.0000 0.21981(5) 0.0444(2) Uani 1 2 d S
N1 N 0.3998(2) 0.8581(3) 0.2406(2) 0.0500(8) Uani 1 1 d .
N2 N 0.3838(2) 0.7034(3) 0.3047(2) 0.0449(8) Uani 1 1 d .
H2A H 0.3901 0.6625 0.3328 0.054 Uiso 1 1 d R
N3 N 0.5872(2) 0.9026(2) 0.3217(2) 0.0430(7) Uani 1 1 d .
H3 H 0.4007 1.0439 -0.1026 0.052 Uiso 1 1 d R
N4 N 0.5858(2) 0.7665(2) 0.4144(2) 0.0408(7) Uani 1 1 d .
H4 H 0.5644 0.7282 0.4388 0.049 Uiso 1 1 d R
N5 N 0.4001(3) 1.0394(3) 0.0968(3) 0.0512(8) Uani 1 1 d .
N6 N 0.3829(2) 1.0313(2) -0.0541(2) 0.0495(8) Uani 1 1 d .
O1 O 0.5229(2) 0.5902(2) 0.5080(2) 0.0582(8) Uani 1 1 d .
O2 O 0.5885(3) 0.4797(3) 0.3908(3) 0.0950(15) Uani 1 1 d .
S1 S 0.5000 0.5000 0.44923(10) 0.0506(4) Uani 1 2 d S

loop_
_atom_site_aniso_label
_atom_site_aniso_U_11
_atom_site_aniso_U_22
_atom_site_aniso_U_33
_atom_site_aniso_U_23
_atom_site_aniso_U_13
_atom_site_aniso_U_12
C1 0.059(2) 0.066(3) 0.056(3) -0.015(2) -0.025(2) 0.010(2)
C2 0.050(2) 0.066(3) 0.045(2) -0.015(2) -0.0108(19) -0.006(2)
C3 0.0416(19) 0.047(2) 0.033(2) -0.0085(16) -0.0006(16) 0.0078(16)
C4 0.0386(18) 0.0412(19) 0.0340(19) -0.0061(16) 0.0001(15) 0.0023(15)
C5 0.051(2) 0.047(2) 0.049(3) 0.0016(18) -0.0110(18) -0.0051(17)
C6 0.047(2) 0.041(2) 0.047(2) 0.0001(17) -0.0043(18) -0.0019(18)
C7 0.047(2) 0.060(3) 0.056(3) 0.005(2) 0.006(2) 0.017(2)
C8 0.046(2) 0.063(2) 0.059(3) 0.007(2) -0.007(2) 0.0104(18)
C9 0.048(2) 0.048(2) 0.037(2) 0.0023(17) 0.0003(17) 0.0094(17)
Mn1 0.0541(5) 0.0431(4) 0.0358(5) 0.000 0.000 0.0121(4)
N1 0.0525(19) 0.0554(18) 0.042(2) -0.0066(15) -0.0112(15) 0.0068(15)
N2 0.0450(17) 0.054(2) 0.0359(17) -0.0053(14) -0.0026(14) -0.0053(15)
N3 0.0469(18) 0.0413(17) 0.0410(18) -0.0013(14) -0.0034(14) 0.0023(14)
N4 0.0453(17) 0.0417(17) 0.0354(17) 0.0002(14) -0.0011(14) -0.0044(13)
N5 0.0495(19) 0.061(2) 0.0434(19) 0.0039(16) 0.0044(16) 0.0182(16)
N6 0.0512(19) 0.0543(18) 0.043(2) 0.0077(15) -0.0010(16) 0.0085(14)
O1 0.091(2) 0.0432(15) 0.0406(17) 0.0036(13) 0.0023(16) -0.0115(14)
O2 0.086(2) 0.104(3) 0.095(3) -0.054(2) 0.042(2) -0.050(2)
S1 0.0596(8) 0.0546(8) 0.0375(10) 0.000 0.000 -0.0207(7)

loop_
_atom_type_symbol
_atom_type_description
_atom_type_scat_dispersion_real
_atom_type_scat_dispersion_imag
_atom_type_scat_source
C C 0.0033 0.0016 'International Tables Vol C Tables 4.2.6.8 and 6.1.1.4'
H H 0.0000 0.0000 'International Tables Vol C Tables 4.2.6.8 and 6.1.1.4'
N N 0.0061 0.0033 'International Tables Vol C Tables 4.2.6.8 and 6.1.1.4'
O O 0.0106 0.0060 'International Tables Vol C Tables 4.2.6.8 and 6.1.1.4'
S S 0.1246 0.1234 'International Tables Vol C Tables 4.2.6.8 and 6.1.1.4'
Mn Mn 0.3368 0.7283 'International Tables Vol C Tables 4.2.6.8 and 6.1.1.4'

loop_
_geom_angle_atom_site_label_1
_geom_angle_atom_site_label_2
_geom_angle_atom_site_label_3
_geom_angle
_geom_angle_site_symmetry_1
_geom_angle_site_symmetry_3
C2 C1 N1 109.8(4) . .
N2 C2 C1 106.3(4) . .
N2 C3 N1 112.1(3) . .
N2 C3 C4 129.1(3) . .
N1 C3 C4 118.7(3) . .
N4 C4 N3 111.7(3) . .
N4 C4 C3 129.9(3) . .
N3 C4 C3 118.3(3) . .
C6 C5 N4 106.6(4) . .
C5 C6 N3 109.7(3) . .
C8 C7 N5 111.0(4) . .
C7 C8 N6 105.1(4) . .
N5 C9 N6 111.0(3) . .
N5 C9 C9 120.0(2) . 6_564
N6 C9 C9 128.9(2) . 6_564
N3 Mn1 N3 97.35(17) 6_564 .
N3 Mn1 N1 75.23(12) 6_564 6_564
N3 Mn1 N1 94.49(12) . 6_564
N3 Mn1 N1 94.49(12) 6_564 .
N3 Mn1 N1 75.23(12) . .
N1 Mn1 N1 164.63(18) 6_564 .
N3 Mn1 N5 96.38(12) 6_564 .
N3 Mn1 N5 158.92(12) . .
N1 Mn1 N5 104.44(13) 6_564 .
N1 Mn1 N5 87.83(12) . .
N3 Mn1 N5 158.92(12) 6_564 6_564
N3 Mn1 N5 96.38(12) . 6_564
N1 Mn1 N5 87.83(12) 6_564 6_564
N1 Mn1 N5 104.44(13) . 6_564
N5 Mn1 N5 75.50(17) . 6_564
C3 N1 C1 104.1(3) . .
C3 N1 Mn1 113.5(2) . .
C1 N1 Mn1 142.2(3) . .
C3 N2 C2 107.6(4) . .
C4 N3 C6 104.5(3) . .
C4 N3 Mn1 113.9(2) . .
C6 N3 Mn1 141.2(3) . .
C4 N4 C5 107.6(3) . .
C9 N5 C7 104.8(4) . .
C9 N5 Mn1 112.2(2) . .
C7 N5 Mn1 142.5(3) . .
C9 N6 C8 108.1(4) . .
O2 S1 O2 108.1(4) . 6_554
O2 S1 O1 108.99(17) . .
O2 S1 O1 110.8(2) 6_554 .
O2 S1 O1 110.8(2) . 6_554
O2 S1 O1 108.99(17) 6_554 6_554
O1 S1 O1 109.1(2) . 6_554

loop_
_geom_bond_atom_site_label_1
_geom_bond_atom_site_label_2
_geom_bond_distance
_geom_bond_site_symmetry_2
C1 C2 1.358(7) .
C1 N1 1.377(5) .
C2 N2 1.355(5) .
C3 N2 1.326(5) .
C3 N1 1.335(5) .
C3 C4 1.461(5) .
C4 N4 1.326(5) .
C4 N3 1.343(5) .
C5 C6 1.352(5) .
C5 N4 1.371(5) .
C6 N3 1.384(5) .
C7 C8 1.358(7) .
C7 N5 1.363(6) .
C8 N6 1.370(5) .
C9 N5 1.338(5) .
C9 N6 1.339(5) .
C9 C9 1.426(8) 6_564
Mn1 N3 2.240(3) 6_564
Mn1 N3 2.240(3) .
Mn1 N1 2.254(3) 6_564
Mn1 N1 2.254(3) .
Mn1 N5 2.258(4) .
Mn1 N5 2.258(4) 6_564
O1 S1 1.471(3) .
O2 S1 1.443(4) .
S1 O2 1.443(4) 6_554
S1 O1 1.471(3) 6_554
